data_4337383
loop_
_publ_author_name
'Corbo, Robert'
'Georgiou, Dayne C.'
'Wilson, David J. D.'
'Dutton, Jason L.'

_publ_section_title
;
 Reactions of [PhI(pyridine)2](2+) with Model Pd and Pt II/IV Redox
 Couples.
;
_journal_issue 3
_journal_name_full 'Inorganic chemistry'
_journal_page_first 1690
_journal_page_last 1698
_journal_paper_doi 10.1021/ic402836d
_journal_volume 53
_journal_year 2014
_chemical_formula_sum 'C17.25 H16.25 Cl0.75 F3 N3 O3 Pt S'
_chemical_formula_weight 624.32
_chemical_name_systematic
; 
 ? 
;
_space_group_IT_number 2
_symmetry_cell_setting triclinic
_symmetry_space_group_name_Hall '-P 1'
_symmetry_space_group_name_H-M 'P -1'
_atom_sites_solution_hydrogens geom
_atom_sites_solution_primary direct
_atom_sites_solution_secondary difmap
_audit_creation_method SHELXL-97
_cell_angle_alpha 89.32(3)
_cell_angle_beta 78.53(3)
_cell_angle_gamma 86.67(3)
_cell_formula_units_Z 8
_cell_length_a 13.557(3)
_cell_length_b 14.316(3)
_cell_length_c 20.976(4)
_cell_measurement_temperature 173(2)
_cell_volume 3983.0(15)
_computing_cell_refinement 'CrysAlisPro, Agilent Technologies'
_computing_data_collection 'CrysAlisPro, Agilent Technologies'
_computing_data_reduction 'CrysAlisPro, Agilent Technologies'
_computing_molecular_graphics SHELXP
_computing_publication_material SHELXP
_computing_structure_refinement 'SHELXL-97 (Sheldrick, 2008)'
_computing_structure_solution 'SHELXS-97 (Sheldrick, 2008)'
_diffrn_ambient_temperature 173(2)
_diffrn_measured_fraction_theta_full 0.998
_diffrn_measured_fraction_theta_max 0.998
_diffrn_measurement_device_type 'Xcalibur, Atlas, Gemini'
_diffrn_measurement_method '\w scans'
_diffrn_radiation_monochromator graphite
_diffrn_radiation_source 'fine-focus sealed tube'
_diffrn_radiation_type MoK\a
_diffrn_radiation_wavelength 0.71073
_diffrn_reflns_av_R_equivalents 0.0365
_diffrn_reflns_av_sigmaI/netI 0.0496
_diffrn_reflns_limit_h_max 16
_diffrn_reflns_limit_h_min -16
_diffrn_reflns_limit_k_max 17
_diffrn_reflns_limit_k_min -17
_diffrn_reflns_limit_l_max 25
_diffrn_reflns_limit_l_min -25
_diffrn_reflns_number 37362
_diffrn_reflns_theta_full 25.35
_diffrn_reflns_theta_max 25.35
_diffrn_reflns_theta_min 2.85
_exptl_absorpt_coefficient_mu 7.303
_exptl_absorpt_correction_T_max 0.2625
_exptl_absorpt_correction_T_min 0.2180
_exptl_absorpt_correction_type multi-scan
_exptl_absorpt_process_details 'CrysAlisPro, Agilent Technologies'
_exptl_crystal_colour yellow
_exptl_crystal_density_diffrn 2.082
_exptl_crystal_density_method 'not measured'
_exptl_crystal_description block
_exptl_crystal_F_000 2388
_exptl_crystal_size_max 0.30
_exptl_crystal_size_mid 0.25
_exptl_crystal_size_min 0.25
_refine_diff_density_max 2.665
_refine_diff_density_min -1.227
_refine_diff_density_rms 0.183
_refine_ls_extinction_method none
_refine_ls_goodness_of_fit_ref 1.227
_refine_ls_hydrogen_treatment constr
_refine_ls_matrix_type full
_refine_ls_number_parameters 1045
_refine_ls_number_reflns 14570
_refine_ls_number_restraints 0
_refine_ls_restrained_S_all 1.227
_refine_ls_R_factor_all 0.0698
_refine_ls_R_factor_gt 0.0522
_refine_ls_shift/su_max 0.001
_refine_ls_shift/su_mean 0.000
_refine_ls_structure_factor_coef Fsqd
_refine_ls_weighting_details 'calc w=1/[\s^2^(Fo^2^)+(0.0098P)^2^+66.4140P] where P=(Fo^2^+2Fc^2^)/3'
_refine_ls_weighting_scheme calc
_refine_ls_wR_factor_gt 0.1127
_refine_ls_wR_factor_ref 0.1188
_reflns_number_gt 11599
_reflns_number_total 14570
_reflns_threshold_expression >2sigma(I)
_cod_data_source_file ic402836d_si_002.cif
_cod_data_source_block 17H
_cod_original_cell_volume 3983.1(14)
_cod_original_sg_symbol_H-M P-1
_cod_database_code 4337383

loop_
_symmetry_equiv_pos_as_xyz
'x, y, z'
'-x, -y, -z'

loop_
_atom_site_label
_atom_site_type_symbol
_atom_site_fract_x
_atom_site_fract_y
_atom_site_fract_z
_atom_site_U_iso_or_equiv
_atom_site_adp_type
_atom_site_occupancy
_atom_site_symmetry_multiplicity
_atom_site_calc_flag
_atom_site_refinement_flags
Pt1 Pt 0.63863(3) 0.89540(3) 0.41672(2) 0.02711(11) Uani 1 1 d .
Pt2 Pt 0.94561(3) 0.60861(3) 0.12239(2) 0.02898(12) Uani 1 1 d .
Pt3 Pt 0.85671(4) 0.89985(3) 0.07834(2) 0.02889(12) Uani 1 1 d .
Pt4 Pt 0.55121(3) 0.60303(3) 0.37127(2) 0.02769(11) Uani 1 1 d .
N12 N 0.5433(7) 0.6255(6) 0.4670(4) 0.026(2) Uani 1 1 d .
N6 N 1.0009(8) 0.8693(6) 0.0361(4) 0.032(2) Uani 1 1 d .
N5 N 0.9373(7) 0.6311(6) 0.0286(4) 0.027(2) Uani 1 1 d .
N4 N 1.0964(8) 0.5877(6) 0.0781(5) 0.033(2) Uani 1 1 d .
N101 N 0.5479(8) 0.5788(6) 0.2769(4) 0.032(2) Uani 1 1 d .
N13 N 0.3987(7) 0.5897(6) 0.4035(5) 0.036(3) Uani 1 1 d .
N15 N 0.8500(8) 0.9208(6) -0.0204(4) 0.031(2) Uani 1 1 d .
C14 C 0.9409(10) 0.9058(8) -0.0608(5) 0.034(3) Uani 1 1 d .
N2 N 0.4970(7) 0.8668(6) 0.4583(4) 0.026(2) Uani 1 1 d .
N10 N 0.9630(7) 0.5869(7) 0.2156(5) 0.033(2) Uani 1 1 d .
N3 N 0.7813(8) 0.9234(6) 0.3810(4) 0.032(2) Uani 1 1 d .
C8 C 0.5568(8) 0.8938(7) 0.5565(5) 0.024(2) Uani 1 1 d .
C7 C 0.8747(10) 0.8803(10) 0.1712(6) 0.042(3) Uani 1 1 d .
H7A H 0.8085 0.8817 0.2004 0.062 Uiso 1 1 calc R
H7B H 0.9140 0.9302 0.1834 0.062 Uiso 1 1 calc R
H7C H 0.9104 0.8196 0.1749 0.062 Uiso 1 1 calc R
C6 C 1.0263(9) 0.6219(7) -0.0152(5) 0.031(3) Uani 1 1 d .
N102 N 0.7081(7) 0.9279(7) 0.1158(5) 0.032(2) Uani 1 1 d .
C4 C 0.4735(9) 0.8704(7) 0.5243(5) 0.029(3) Uani 1 1 d .
N1 N 0.6428(8) 0.9127(6) 0.5165(4) 0.030(2) Uani 1 1 d .
C3 C 1.1143(10) 0.5947(7) 0.0118(6) 0.034(3) Uani 1 1 d .
C2 C 1.0237(9) 0.8752(7) -0.0297(5) 0.031(3) Uani 1 1 d .
C901 C 0.7963(9) 0.6247(11) 0.1547(7) 0.052(4) Uani 1 1 d .
H1A H 0.7820 0.6336 0.2020 0.078 Uiso 1 1 calc R
H1B H 0.7643 0.5689 0.1440 0.078 Uiso 1 1 calc R
H1C H 0.7695 0.6796 0.1339 0.078 Uiso 1 1 calc R
C108 C 1.0295(10) 0.6415(8) -0.0807(6) 0.037(3) Uani 1 1 d .
H10A H 1.0919 0.6353 -0.1109 0.044 Uiso 1 1 calc R
C107 C 1.1722(10) 0.8161(8) 0.0341(6) 0.040(3) Uani 1 1 d .
H10B H 1.2225 0.7941 0.0573 0.047 Uiso 1 1 calc R
C106 C 1.1753(9) 0.5662(9) 0.1066(6) 0.039(3) Uani 1 1 d .
H10C H 1.1639 0.5630 0.1528 0.047 Uiso 1 1 calc R
C105 C 1.0758(10) 0.8428(9) 0.0672(6) 0.036(3) Uani 1 1 d .
H10D H 1.0621 0.8425 0.1134 0.044 Uiso 1 1 calc R
C104 C 1.1939(11) 0.8218(9) -0.0328(6) 0.043(3) Uani 1 1 d .
H10E H 1.2599 0.8053 -0.0563 0.052 Uiso 1 1 calc R
C103 C 1.2727(10) 0.5484(10) 0.0715(7) 0.047(3) Uani 1 1 d .
H10F H 1.3266 0.5322 0.0931 0.056 Uiso 1 1 calc R
C102 C 0.9493(12) 0.9208(9) -0.1279(6) 0.044(3) Uani 1 1 d .
H10G H 1.0128 0.9106 -0.1564 0.052 Uiso 1 1 calc R
C101 C 1.2893(10) 0.5547(10) 0.0051(7) 0.049(4) Uani 1 1 d .
H10H H 1.3552 0.5423 -0.0200 0.059 Uiso 1 1 calc R
C207 C 0.7150(11) 0.9437(9) 0.6080(6) 0.042(3) Uani 1 1 d .
H20A H 0.7716 0.9610 0.6246 0.051 Uiso 1 1 calc R
C206 C 0.4515(9) 0.6148(7) 0.5056(5) 0.029(3) Uani 1 1 d .
C205 C 0.5454(10) 0.9002(8) 0.6235(5) 0.037(3) Uani 1 1 d .
H20B H 0.4831 0.8876 0.6512 0.045 Uiso 1 1 calc R
C204 C 0.4382(10) 0.6254(8) 0.5722(6) 0.039(3) Uani 1 1 d .
H20C H 0.3742 0.6166 0.5990 0.046 Uiso 1 1 calc R
C203 C 0.3705(9) 0.5916(8) 0.4722(6) 0.033(3) Uani 1 1 d .
C208 C 0.6078(10) 0.6622(8) 0.5606(6) 0.035(3) Uani 1 1 d .
H20D H 0.6625 0.6801 0.5790 0.042 Uiso 1 1 calc R
C202 C 0.6257(11) 0.9252(9) 0.6492(6) 0.042(3) Uani 1 1 d .
H20E H 0.6197 0.9296 0.6949 0.050 Uiso 1 1 calc R
C201 C 0.6213(9) 0.6501(8) 0.4942(6) 0.033(3) Uani 1 1 d .
H20F H 0.6853 0.6591 0.4674 0.039 Uiso 1 1 calc R
C305 C 0.3271(10) 0.8286(8) 0.4565(6) 0.039(3) Uani 1 1 d .
H30A H 0.2780 0.8152 0.4319 0.047 Uiso 1 1 calc R
C304 C 0.3036(10) 0.8300(8) 0.5246(6) 0.039(3) Uani 1 1 d .
H30B H 0.2380 0.8169 0.5473 0.047 Uiso 1 1 calc R
C303 C 0.7693(11) 0.9500(9) -0.0447(6) 0.043(3) Uani 1 1 d .
H30C H 0.7063 0.9608 -0.0157 0.052 Uiso 1 1 calc R
C302 C 0.4230(9) 0.8471(8) 0.4268(5) 0.034(3) Uani 1 1 d .
H30D H 0.4388 0.8462 0.3806 0.040 Uiso 1 1 calc R
C301 C 0.3778(9) 0.8509(8) 0.5584(6) 0.034(3) Uani 1 1 d .
H30E H 0.3634 0.8518 0.6046 0.041 Uiso 1 1 calc R
C411 C 0.5759(10) 0.4952(8) 0.2501(6) 0.036(3) Uani 1 1 d .
H41A H 0.6050 0.4482 0.2742 0.043 Uiso 1 1 calc R
C410 C 0.8527(11) 0.6772(8) -0.0575(6) 0.039(3) Uani 1 1 d .
H41B H 0.7917 0.6962 -0.0710 0.047 Uiso 1 1 calc R
C409 C 0.6409(11) 0.8732(8) 0.1025(6) 0.042(3) Uani 1 1 d .
H40A H 0.6624 0.8213 0.0743 0.050 Uiso 1 1 calc R
C408 C 0.6772(10) 1.0023(8) 0.1553(6) 0.037(3) Uani 1 1 d .
H40B H 0.7264 1.0416 0.1650 0.044 Uiso 1 1 calc R
C407 C 0.5633(10) 0.4753(9) 0.1876(6) 0.039(3) Uani 1 1 d .
H40C H 0.5817 0.4146 0.1697 0.047 Uiso 1 1 calc R
C406 C 0.5109(10) 0.6458(8) 0.2412(6) 0.040(3) Uani 1 1 d .
H40D H 0.4928 0.7061 0.2598 0.048 Uiso 1 1 calc R
C405 C 0.5782(11) 1.0231(9) 0.1816(6) 0.042(3) Uani 1 1 d .
H40E H 0.5587 1.0767 0.2083 0.050 Uiso 1 1 calc R
C404 C 0.5383(11) 0.8890(10) 0.1288(7) 0.050(4) Uani 1 1 d .
H40F H 0.4906 0.8480 0.1193 0.060 Uiso 1 1 calc R
C403 C 0.8525(10) 0.6568(8) 0.0070(6) 0.035(3) Uani 1 1 d .
H40G H 0.7902 0.6609 0.0373 0.042 Uiso 1 1 calc R
C402 C 0.3256(11) 0.5717(11) 0.3721(7) 0.052(4) Uani 1 1 d .
H40H H 0.3416 0.5712 0.3259 0.062 Uiso 1 1 calc R
C401 C 0.5243(9) 0.5435(9) 0.1519(6) 0.037(3) Uani 1 1 d .
H40I H 0.5154 0.5308 0.1091 0.044 Uiso 1 1 calc R
S3 S 0.7353(2) 0.2413(2) 0.23581(13) 0.0334(7) Uani 1 1 d .
S2 S 0.7359(2) 1.1408(2) 0.71774(15) 0.0386(7) Uani 1 1 d .
S1 S 1.5265(3) 0.6944(2) -0.01020(16) 0.0437(8) Uani 1 1 d .
O8 O 0.6336(6) 1.1708(7) 0.7167(4) 0.045(2) Uani 1 1 d .
O7 O 0.7433(7) 0.2975(7) 0.1787(4) 0.050(2) Uani 1 1 d .
O6 O 1.4369(9) 0.7114(8) 0.0380(5) 0.068(3) Uani 1 1 d .
F3 F 0.9089(6) 0.2922(6) 0.2543(4) 0.057(2) Uani 1 1 d .
O5 O 0.6380(7) 0.2448(8) 0.2771(4) 0.057(3) Uani 1 1 d .
F2 F 0.7826(7) 0.3842(6) 0.2973(5) 0.076(3) Uani 1 1 d .
O4 O 0.7856(8) 0.1496(6) 0.2258(4) 0.050(2) Uani 1 1 d .
O3 O 0.7506(8) 1.0505(6) 0.7449(5) 0.052(2) Uani 1 1 d .
O2 O 1.6172(7) 0.7034(7) 0.0138(5) 0.059(3) Uani 1 1 d .
F1 F 0.8079(7) 0.2532(7) 0.3408(4) 0.072(3) Uani 1 1 d .
C505 C 0.8118(11) 0.2951(10) 0.2838(6) 0.047(3) Uani 1 1 d .
C503 C 0.4983(10) 0.6306(9) 0.1789(6) 0.039(3) Uani 1 1 d .
H50A H 0.4720 0.6794 0.1549 0.047 Uiso 1 1 calc R
O1 O 0.8077(7) 1.1588(8) 0.6590(4) 0.057(3) Uani 1 1 d .
C502 C 1.1204(10) 0.8511(8) -0.0646(6) 0.037(3) Uani 1 1 d .
H50B H 1.1345 0.8553 -0.1107 0.045 Uiso 1 1 calc R
C501 C 0.5075(11) 0.9657(10) 0.1690(6) 0.047(3) Uani 1 1 d .
H50C H 0.4381 0.9782 0.1874 0.057 Uiso 1 1 calc R
F6 F 0.8674(7) 1.1984(7) 0.7833(5) 0.076(3) Uani 1 1 d .
F5 F 0.7656(8) 1.3084(6) 0.7569(5) 0.081(3) Uani 1 1 d .
C621 C 0.9578(11) 0.8919(9) 0.3784(6) 0.043(3) Uani 1 1 d .
H62A H 1.0091 0.8531 0.3920 0.052 Uiso 1 1 calc R
F4 F 0.7107(8) 1.2120(8) 0.8339(4) 0.087(3) Uani 1 1 d .
C620 C 0.9041(10) 1.0189(9) 0.3188(6) 0.040(3) Uani 1 1 d .
H62B H 0.9186 1.0711 0.2909 0.048 Uiso 1 1 calc R
O101 O 1.5265(8) 0.6162(8) -0.0514(6) 0.074(3) Uani 1 1 d .
C617 C 0.9424(10) 0.6699(9) -0.1021(6) 0.039(3) Uani 1 1 d .
H61A H 0.9443 0.6840 -0.1467 0.047 Uiso 1 1 calc R
C616 C 0.7196(10) 0.9363(8) 0.5417(6) 0.036(3) Uani 1 1 d .
H61B H 0.7809 0.9488 0.5130 0.043 Uiso 1 1 calc R
C615 C 0.8058(10) 0.9964(8) 0.3399(5) 0.034(3) Uani 1 1 d .
H61C H 0.7537 1.0328 0.3255 0.040 Uiso 1 1 calc R
C614 C 0.5178(11) 0.6488(8) 0.5999(6) 0.042(3) Uani 1 1 d .
H61D H 0.5094 0.6553 0.6457 0.051 Uiso 1 1 calc R
C613 C 0.9824(14) 0.5029(10) 0.2375(7) 0.066(5) Uani 1 1 d .
H61E H 0.9885 0.4517 0.2083 0.079 Uiso 1 1 calc R
C612 C 0.8576(9) 0.8741(8) 0.3995(6) 0.033(3) Uani 1 1 d .
H61F H 0.8419 0.8237 0.4290 0.040 Uiso 1 1 calc R
C611 C 0.2724(9) 0.5784(9) 0.5031(6) 0.038(3) Uani 1 1 d .
H61G H 0.2539 0.5832 0.5491 0.046 Uiso 1 1 calc R
C610 C 0.6973(10) 0.6133(9) 0.3494(7) 0.044(3) Uani 1 1 d .
H61H H 0.7172 0.6311 0.3035 0.066 Uiso 1 1 calc R
H61I H 0.7311 0.5530 0.3567 0.066 Uiso 1 1 calc R
H61J H 0.7167 0.6611 0.3769 0.066 Uiso 1 1 calc R
C609 C 0.9647(13) 0.6415(11) 0.3217(7) 0.064(5) Uani 1 1 d .
H60A H 0.9587 0.6932 0.3505 0.077 Uiso 1 1 calc R
C608 C 0.9849(9) 0.5558(10) 0.3430(6) 0.041(3) Uani 1 1 d .
H60B H 0.9923 0.5450 0.3867 0.049 Uiso 1 1 calc R
C607 C 0.8669(12) 0.9499(10) -0.1520(6) 0.051(4) Uani 1 1 d .
H60C H 0.8727 0.9600 -0.1974 0.062 Uiso 1 1 calc R
C606 C 0.9525(12) 0.6564(10) 0.2585(7) 0.056(4) Uani 1 1 d .
H60D H 0.9361 0.7181 0.2452 0.068 Uiso 1 1 calc R
C605 C 0.2024(11) 0.5588(12) 0.4678(8) 0.062(4) Uani 1 1 d .
H60E H 0.1352 0.5485 0.4890 0.074 Uiso 1 1 calc R
C604 C 0.9943(13) 0.4847(10) 0.2995(7) 0.061(4) Uani 1 1 d .
H60F H 1.0091 0.4224 0.3123 0.073 Uiso 1 1 calc R
C603 C 0.7749(12) 0.9649(9) -0.1106(7) 0.049(4) Uani 1 1 d .
H60G H 0.7167 0.9850 -0.1270 0.059 Uiso 1 1 calc R
C602 C 0.9828(10) 0.9659(10) 0.3379(6) 0.045(3) Uani 1 1 d .
H60H H 1.0510 0.9807 0.3233 0.054 Uiso 1 1 calc R
C1 C 0.6248(11) 0.8729(10) 0.3230(6) 0.048(4) Uani 1 1 d .
H60I H 0.6792 0.9023 0.2931 0.072 Uiso 1 1 calc R
H60J H 0.5595 0.9001 0.3164 0.072 Uiso 1 1 calc R
H60K H 0.6290 0.8054 0.3146 0.072 Uiso 1 1 calc R
F9 F 1.4486(8) 0.7895(9) -0.0955(5) 0.099(4) Uani 1 1 d .
F8 F 1.5111(11) 0.8736(7) -0.0300(6) 0.115(4) Uani 1 1 d .
C704 C 1.2103(10) 0.5790(9) -0.0252(6) 0.040(3) Uani 1 1 d .
H70A H 1.2216 0.5850 -0.0712 0.048 Uiso 1 1 calc R
F7 F 1.6062(9) 0.7987(10) -0.1071(5) 0.120(5) Uani 1 1 d .
C703 C 1.5239(14) 0.7945(14) -0.0630(8) 0.070(5) Uani 1 1 d .
C702 C 0.7709(11) 1.2185(11) 0.7754(8) 0.053(4) Uani 1 1 d .
C701 C 0.2293(11) 0.5537(11) 0.4015(8) 0.058(4) Uani 1 1 d .
H70B H 0.1818 0.5380 0.3762 0.070 Uiso 1 1 calc R
S4 S 0.0875(3) 0.3168(3) 0.45678(17) 0.0496(9) Uani 1 1 d .
F15 F 0.0472(9) 0.1386(7) 0.4611(6) 0.094(3) Uani 1 1 d .
O203 O 0.1053(19) 0.3076(9) 0.5156(7) 0.172(10) Uani 1 1 d .
O202 O 0.0361(11) 0.3957(10) 0.4415(10) 0.139(7) Uani 1 1 d .
C801 C 0.0098(15) 0.2209(16) 0.4464(12) 0.093(7) Uani 1 1 d .
F14 F -0.0714(11) 0.2322(12) 0.4959(13) 0.214(11) Uani 1 1 d .
O201 O 0.1708(13) 0.2965(16) 0.4068(9) 0.184(11) Uani 1 1 d .
F13 F -0.0167(19) 0.2208(14) 0.3964(10) 0.251(14) Uani 1 1 d .
Cl1 Cl 1.4027(4) 0.2810(3) 0.2540(2) 0.0834(14) Uani 1 1 d .
Cl2 Cl 1.2109(5) 0.2304(7) 0.2325(3) 0.156(3) Uani 1 1 d .
Cl3 Cl 1.2611(7) 0.4235(6) 0.2290(4) 0.177(4) Uani 1 1 d .
C802 C 1.2733(17) 0.3133(16) 0.2635(10) 0.098(7) Uani 1 1 d .
H80A H 1.2447 0.3186 0.3112 0.118 Uiso 1 1 calc R

loop_
_atom_site_aniso_label
_atom_site_aniso_U_11
_atom_site_aniso_U_22
_atom_site_aniso_U_33
_atom_site_aniso_U_23
_atom_site_aniso_U_13
_atom_site_aniso_U_12
Pt1 0.0320(3) 0.0269(2) 0.0219(2) 0.00056(17) -0.00512(19) 0.00161(19)
Pt2 0.0263(3) 0.0328(2) 0.0273(2) 0.00269(18) -0.00260(19) -0.0073(2)
Pt3 0.0370(3) 0.0274(2) 0.0228(2) -0.00058(17) -0.00562(19) -0.0068(2)
Pt4 0.0281(3) 0.0303(2) 0.0249(2) 0.00051(17) -0.00618(19) -0.0007(2)
N12 0.025(5) 0.027(5) 0.026(5) 0.002(4) -0.008(4) 0.003(4)
N6 0.046(6) 0.027(5) 0.026(5) 0.001(4) -0.010(5) -0.017(5)
N5 0.023(5) 0.022(5) 0.032(5) 0.004(4) 0.003(4) -0.003(4)
N4 0.037(6) 0.021(5) 0.045(6) 0.005(4) -0.014(5) -0.008(4)
N101 0.037(6) 0.030(5) 0.031(5) 0.002(4) -0.012(5) -0.004(5)
N13 0.008(5) 0.028(5) 0.074(7) -0.015(5) -0.017(5) 0.007(4)
N15 0.043(6) 0.027(5) 0.029(5) 0.001(4) -0.017(5) -0.006(5)
C14 0.054(9) 0.022(6) 0.028(6) 0.000(5) -0.009(6) -0.009(6)
N2 0.029(5) 0.027(5) 0.022(4) 0.008(4) -0.003(4) -0.004(4)
N10 0.031(6) 0.034(5) 0.034(5) 0.002(4) -0.008(5) -0.008(5)
N3 0.040(6) 0.025(5) 0.031(5) -0.007(4) -0.011(5) 0.009(5)
C8 0.028(6) 0.019(5) 0.024(5) 0.004(4) -0.004(5) 0.007(5)
C7 0.030(7) 0.062(9) 0.037(7) 0.005(6) -0.013(6) -0.011(6)
C6 0.042(7) 0.021(6) 0.033(6) -0.002(5) -0.010(6) -0.014(5)
N102 0.028(6) 0.030(5) 0.035(5) 0.006(4) -0.003(4) 0.001(4)
C4 0.038(7) 0.024(6) 0.027(6) 0.001(5) -0.007(5) -0.003(5)
N1 0.047(7) 0.023(5) 0.023(5) -0.002(4) -0.012(5) -0.004(5)
C3 0.044(8) 0.018(5) 0.036(6) -0.004(5) 0.004(6) -0.013(5)
C2 0.045(8) 0.019(5) 0.027(6) 0.001(4) -0.001(5) -0.016(5)
C901 0.013(6) 0.085(11) 0.057(8) 0.028(8) -0.009(6) 0.007(7)
C108 0.040(8) 0.036(7) 0.032(6) -0.004(5) 0.003(6) -0.012(6)
C107 0.045(8) 0.031(7) 0.046(7) -0.001(6) -0.017(7) -0.004(6)
C106 0.027(7) 0.045(7) 0.046(7) 0.011(6) -0.011(6) -0.002(6)
C105 0.038(8) 0.045(7) 0.026(6) 0.003(5) -0.003(6) -0.009(6)
C104 0.046(8) 0.033(7) 0.047(8) -0.005(6) 0.004(7) -0.008(6)
C103 0.025(7) 0.058(9) 0.058(9) 0.000(7) -0.009(6) -0.004(6)
C102 0.063(10) 0.040(7) 0.028(6) 0.004(5) -0.007(6) -0.016(7)
C101 0.029(8) 0.049(8) 0.063(9) -0.014(7) 0.007(7) 0.001(6)
C207 0.047(9) 0.043(7) 0.040(7) -0.001(6) -0.016(7) -0.003(7)
C206 0.029(7) 0.020(5) 0.034(6) -0.002(5) 0.002(5) -0.003(5)
C205 0.048(8) 0.042(7) 0.021(6) -0.002(5) -0.007(6) -0.002(6)
C204 0.044(8) 0.029(6) 0.042(7) 0.003(5) -0.009(6) 0.003(6)
C203 0.033(7) 0.025(6) 0.036(6) 0.003(5) 0.003(5) 0.001(5)
C208 0.042(8) 0.027(6) 0.038(7) -0.002(5) -0.014(6) -0.004(6)
C202 0.065(10) 0.039(7) 0.024(6) -0.002(5) -0.014(6) -0.001(7)
C201 0.032(7) 0.028(6) 0.038(6) 0.002(5) -0.008(6) 0.002(5)
C305 0.038(8) 0.039(7) 0.041(7) 0.004(6) -0.012(6) 0.010(6)
C304 0.032(7) 0.038(7) 0.048(7) 0.005(6) -0.009(6) 0.005(6)
C303 0.051(9) 0.051(8) 0.032(6) 0.002(6) -0.015(6) -0.011(7)
C302 0.036(7) 0.038(7) 0.027(6) -0.005(5) -0.011(6) 0.011(6)
C301 0.036(7) 0.032(6) 0.036(6) 0.010(5) -0.014(6) -0.006(6)
C411 0.039(8) 0.030(6) 0.035(6) 0.006(5) -0.002(6) 0.001(6)
C410 0.050(8) 0.028(6) 0.041(7) 0.000(5) -0.015(6) -0.004(6)
C409 0.051(9) 0.026(6) 0.054(8) -0.010(6) -0.023(7) -0.004(6)
C408 0.038(8) 0.037(7) 0.032(6) 0.004(5) -0.002(6) -0.003(6)
C407 0.049(8) 0.033(7) 0.034(6) -0.007(5) -0.006(6) -0.002(6)
C406 0.056(9) 0.031(6) 0.034(6) -0.003(5) -0.013(6) 0.002(6)
C405 0.053(9) 0.037(7) 0.033(6) -0.004(5) -0.004(6) 0.006(7)
C404 0.042(9) 0.047(8) 0.063(9) 0.008(7) -0.017(7) -0.015(7)
C403 0.034(7) 0.030(6) 0.042(7) 0.001(5) -0.009(6) 0.002(6)
C402 0.048(9) 0.077(10) 0.037(7) -0.004(7) -0.019(7) -0.018(8)
C401 0.031(7) 0.050(8) 0.030(6) -0.013(6) -0.009(5) 0.001(6)
S3 0.0352(18) 0.0378(16) 0.0261(14) -0.0005(12) -0.0032(13) -0.0032(14)
S2 0.0293(17) 0.0504(19) 0.0378(16) -0.0039(14) -0.0128(14) 0.0048(15)
S1 0.047(2) 0.0441(19) 0.0451(18) -0.0060(15) -0.0192(17) -0.0071(16)
O8 0.026(5) 0.065(6) 0.045(5) -0.005(4) -0.018(4) 0.011(4)
O7 0.056(6) 0.060(6) 0.032(5) 0.009(4) -0.006(4) 0.013(5)
O6 0.071(8) 0.092(8) 0.040(5) -0.004(5) 0.002(5) -0.025(7)
F3 0.034(5) 0.065(5) 0.068(5) -0.013(4) 0.001(4) -0.010(4)
O5 0.034(5) 0.094(8) 0.041(5) -0.008(5) 0.004(4) -0.020(5)
F2 0.068(6) 0.054(5) 0.103(7) -0.038(5) -0.012(6) -0.001(5)
O4 0.066(7) 0.037(5) 0.053(6) -0.004(4) -0.023(5) -0.001(5)
O3 0.060(7) 0.040(5) 0.061(6) 0.002(4) -0.028(5) 0.008(5)
O2 0.045(6) 0.065(7) 0.079(7) -0.018(5) -0.041(6) 0.004(5)
F1 0.063(6) 0.119(8) 0.040(5) -0.001(5) -0.021(4) -0.013(6)
C505 0.052(9) 0.046(8) 0.040(7) 0.001(6) -0.004(7) 0.004(7)
C503 0.044(8) 0.047(8) 0.030(6) 0.001(6) -0.017(6) 0.004(6)
O1 0.032(5) 0.101(8) 0.036(5) 0.008(5) -0.003(4) 0.001(5)
C502 0.046(8) 0.034(7) 0.029(6) -0.002(5) 0.000(6) -0.003(6)
C501 0.040(8) 0.054(9) 0.046(8) 0.006(7) -0.004(7) -0.003(7)
F6 0.049(6) 0.103(7) 0.090(7) -0.013(6) -0.045(5) -0.002(5)
F5 0.099(8) 0.054(6) 0.104(8) -0.006(5) -0.050(7) -0.009(5)
C621 0.045(8) 0.043(7) 0.039(7) 0.006(6) -0.006(6) 0.010(7)
F4 0.082(7) 0.138(10) 0.043(5) -0.025(6) -0.018(5) 0.007(7)
C620 0.039(8) 0.041(7) 0.039(7) 0.003(6) -0.004(6) -0.002(6)
O101 0.058(7) 0.069(7) 0.098(9) -0.039(7) -0.025(7) -0.003(6)
C617 0.050(9) 0.038(7) 0.032(6) 0.001(5) -0.011(6) -0.012(6)
C616 0.041(8) 0.035(7) 0.033(6) 0.000(5) -0.012(6) -0.001(6)
C615 0.037(7) 0.034(6) 0.027(6) -0.001(5) 0.001(5) 0.002(6)
C614 0.067(10) 0.030(7) 0.028(6) -0.001(5) -0.007(7) -0.003(7)
C613 0.128(16) 0.039(8) 0.038(8) -0.001(6) -0.031(9) -0.022(9)
C612 0.024(6) 0.040(7) 0.037(6) 0.012(5) -0.009(5) 0.001(5)
C611 0.026(7) 0.042(7) 0.043(7) -0.002(6) 0.000(6) -0.001(6)
C610 0.043(8) 0.042(7) 0.057(8) -0.005(6) -0.038(7) 0.014(6)
C609 0.096(14) 0.056(9) 0.049(9) -0.015(7) -0.041(9) 0.010(9)
C608 0.030(7) 0.063(9) 0.032(6) 0.002(6) -0.010(6) -0.003(7)
C607 0.076(11) 0.052(9) 0.032(7) 0.008(6) -0.019(8) -0.018(8)
C606 0.077(12) 0.044(8) 0.055(9) -0.008(7) -0.035(8) 0.013(8)
C605 0.027(8) 0.079(11) 0.076(11) 0.009(9) -0.002(8) -0.003(8)
C604 0.100(14) 0.043(8) 0.047(8) 0.014(7) -0.029(9) -0.022(9)
C603 0.063(10) 0.048(8) 0.047(8) 0.006(6) -0.034(8) -0.009(7)
C602 0.030(7) 0.057(9) 0.047(8) -0.007(7) -0.005(6) 0.004(7)
C1 0.050(9) 0.062(9) 0.027(6) 0.003(6) 0.005(6) 0.006(7)
F9 0.068(7) 0.145(10) 0.097(8) 0.040(7) -0.046(6) -0.005(7)
F8 0.170(14) 0.054(6) 0.121(10) 0.018(7) -0.031(9) 0.002(7)
C704 0.036(8) 0.038(7) 0.044(7) -0.003(6) 0.002(6) -0.012(6)
F7 0.099(9) 0.187(13) 0.072(7) 0.031(8) 0.000(7) -0.073(9)
C703 0.065(12) 0.097(14) 0.053(10) 0.018(10) -0.020(9) -0.015(11)
C702 0.037(8) 0.067(10) 0.066(10) -0.009(8) -0.035(8) -0.006(7)
C701 0.028(8) 0.079(11) 0.070(10) 0.006(9) -0.013(7) -0.004(8)
S4 0.043(2) 0.060(2) 0.0462(19) 0.0088(17) -0.0119(17) 0.0016(18)
F15 0.091(8) 0.070(7) 0.132(10) -0.019(7) -0.046(8) -0.005(6)
O203 0.41(3) 0.052(8) 0.095(10) 0.037(7) -0.145(16) -0.061(13)
O202 0.090(11) 0.093(11) 0.24(2) 0.109(12) -0.055(13) -0.023(9)
C801 0.055(12) 0.114(18) 0.124(18) 0.053(14) -0.051(13) -0.024(12)
F14 0.070(9) 0.143(14) 0.39(3) 0.114(17) 0.037(14) -0.018(9)
O201 0.096(13) 0.25(2) 0.173(17) -0.114(17) 0.087(12) -0.084(14)
F13 0.37(3) 0.23(2) 0.25(2) 0.144(17) -0.28(2) -0.20(2)
Cl1 0.097(4) 0.079(3) 0.091(3) 0.016(3) -0.059(3) -0.016(3)
Cl2 0.104(5) 0.262(10) 0.113(5) -0.067(6) -0.027(4) -0.075(6)
Cl3 0.154(7) 0.187(8) 0.172(7) 0.091(6) -0.014(6) 0.058(6)
C802 0.108(18) 0.122(18) 0.076(13) 0.012(12) -0.045(13) -0.010(14)

loop_
_atom_type_symbol
_atom_type_description
_atom_type_scat_dispersion_real
_atom_type_scat_dispersion_imag
_atom_type_scat_source
C C 0.0033 0.0016 'International Tables Vol C Tables 4.2.6.8 and 6.1.1.4'
H H 0.0000 0.0000 'International Tables Vol C Tables 4.2.6.8 and 6.1.1.4'
N N 0.0061 0.0033 'International Tables Vol C Tables 4.2.6.8 and 6.1.1.4'
Pt Pt -1.7033 8.3905 'International Tables Vol C Tables 4.2.6.8 and 6.1.1.4'
O O 0.0106 0.0060 'International Tables Vol C Tables 4.2.6.8 and 6.1.1.4'
F F 0.0171 0.0103 'International Tables Vol C Tables 4.2.6.8 and 6.1.1.4'
S S 0.1246 0.1234 'International Tables Vol C Tables 4.2.6.8 and 6.1.1.4'
Cl Cl 0.1484 0.1585 'International Tables Vol C Tables 4.2.6.8 and 6.1.1.4'

loop_
_geom_angle_atom_site_label_1
_geom_angle_atom_site_label_2
_geom_angle_atom_site_label_3
_geom_angle
N3 Pt1 N2 176.4(3)
N3 Pt1 C1 87.1(5)
N2 Pt1 C1 96.4(5)
N3 Pt1 N1 97.1(4)
N2 Pt1 N1 79.4(4)
C1 Pt1 N1 175.5(5)
C901 Pt2 N5 94.2(5)
C901 Pt2 N10 89.1(5)
N5 Pt2 N10 176.6(4)
C901 Pt2 N4 173.1(5)
N5 Pt2 N4 79.5(4)
N10 Pt2 N4 97.3(4)
N6 Pt3 C7 96.5(5)
N6 Pt3 N102 176.3(4)
C7 Pt3 N102 86.8(5)
N6 Pt3 N15 79.3(4)
C7 Pt3 N15 175.6(5)
N102 Pt3 N15 97.4(4)
C610 Pt4 N12 93.6(5)
C610 Pt4 N101 90.7(5)
N12 Pt4 N101 175.7(4)
C610 Pt4 N13 174.5(5)
N12 Pt4 N13 81.2(4)
N101 Pt4 N13 94.5(4)
C206 N12 C201 119.5(10)
C206 N12 Pt4 115.3(7)
C201 N12 Pt4 125.2(8)
C105 N6 C2 117.9(11)
C105 N6 Pt3 125.8(8)
C2 N6 Pt3 116.3(8)
C403 N5 C6 118.8(10)
C403 N5 Pt2 125.2(8)
C6 N5 Pt2 115.9(7)
C106 N4 C3 118.0(11)
C106 N4 Pt2 127.9(8)
C3 N4 Pt2 114.1(8)
C411 N101 C406 118.6(10)
C411 N101 Pt4 121.1(8)
C406 N101 Pt4 120.1(8)
C402 N13 C203 115.4(11)
C402 N13 Pt4 131.9(10)
C203 N13 Pt4 112.4(7)
C303 N15 C14 120.0(10)
C303 N15 Pt3 127.1(9)
C14 N15 Pt3 112.8(7)
N15 C14 C102 119.5(12)
N15 C14 C2 115.7(10)
C102 C14 C2 124.8(12)
C302 N2 C4 117.5(10)
C302 N2 Pt1 126.2(7)
C4 N2 Pt1 116.3(7)
C613 N10 C606 116.1(11)
C613 N10 Pt2 121.8(8)
C606 N10 Pt2 122.1(9)
C612 N3 C615 116.7(11)
C612 N3 Pt1 121.1(8)
C615 N3 Pt1 122.1(8)
N1 C8 C205 121.9(11)
N1 C8 C4 115.4(9)
C205 C8 C4 122.7(11)
N5 C6 C108 120.4(11)
N5 C6 C3 115.7(10)
C108 C6 C3 123.9(12)
C409 N102 C408 119.1(11)
C409 N102 Pt3 120.1(9)
C408 N102 Pt3 120.7(8)
N2 C4 C301 121.4(10)
N2 C4 C8 115.4(10)
C301 C4 C8 123.2(10)
C616 N1 C8 118.8(10)
C616 N1 Pt1 127.7(9)
C8 N1 Pt1 113.4(7)
N4 C3 C704 121.2(12)
N4 C3 C6 114.8(11)
C704 C3 C6 124.0(11)
N6 C2 C502 121.5(12)
N6 C2 C14 115.7(11)
C502 C2 C14 122.8(10)
C617 C108 C6 120.3(12)
C104 C107 C105 119.0(12)
N4 C106 C103 122.8(12)
N6 C105 C107 122.3(11)
C502 C104 C107 119.3(13)
C101 C103 C106 118.6(13)
C607 C102 C14 120.1(14)
C103 C101 C704 119.7(13)
C202 C207 C616 117.9(12)
N12 C206 C204 120.3(11)
N12 C206 C203 116.1(10)
C204 C206 C203 123.6(11)
C202 C205 C8 118.8(12)
C206 C204 C614 120.2(13)
C611 C203 N13 121.0(11)
C611 C203 C206 124.4(11)
N13 C203 C206 114.4(10)
C614 C208 C201 120.9(12)
C205 C202 C207 119.5(11)
N12 C201 C208 120.3(12)
C302 C305 C304 117.8(12)
C301 C304 C305 118.9(12)
N15 C303 C603 122.0(13)
N2 C302 C305 124.7(11)
C304 C301 C4 119.8(11)
N101 C411 C407 121.2(11)
C617 C410 C403 119.3(12)
N102 C409 C404 121.6(12)
N102 C408 C405 122.4(12)
C401 C407 C411 119.7(11)
N101 C406 C503 122.6(11)
C408 C405 C501 119.1(12)
C501 C404 C409 118.8(12)
N5 C403 C410 122.5(12)
N13 C402 C701 124.9(13)
C407 C401 C503 119.0(11)
O5 S3 O7 115.0(6)
O5 S3 O4 115.6(6)
O7 S3 O4 114.7(6)
O5 S3 C505 103.4(6)
O7 S3 C505 104.7(6)
O4 S3 C505 100.9(6)
O3 S2 O8 115.8(6)
O3 S2 O1 113.8(6)
O8 S2 O1 115.3(5)
O3 S2 C702 103.2(6)
O8 S2 C702 103.8(6)
O1 S2 C702 102.6(7)
O101 S1 O6 115.5(7)
O101 S1 O2 115.5(6)
O6 S1 O2 113.5(6)
O101 S1 C703 104.5(8)
O6 S1 C703 102.4(8)
O2 S1 C703 103.0(7)
F1 C505 F2 105.7(11)
F1 C505 F3 106.7(11)
F2 C505 F3 107.6(12)
F1 C505 S3 112.0(10)
F2 C505 S3 112.5(10)
F3 C505 S3 111.9(9)
C406 C503 C401 118.8(12)
C104 C502 C2 120.0(11)
C405 C501 C404 118.9(13)
C602 C621 C612 119.5(12)
C615 C620 C602 120.7(12)
C410 C617 C108 118.7(11)
N1 C616 C207 123.1(12)
N3 C615 C620 121.7(12)
C208 C614 C204 118.8(12)
N10 C613 C604 124.0(13)
N3 C612 C621 124.0(11)
C605 C611 C203 120.0(13)
C608 C609 C606 121.1(13)
C609 C608 C604 116.9(12)
C102 C607 C603 120.0(12)
N10 C606 C609 122.0(13)
C611 C605 C701 119.6(14)
C608 C604 C613 119.8(14)
C607 C603 C303 118.5(13)
C621 C602 C620 117.3(13)
C101 C704 C3 119.6(12)
F7 C703 F8 107.6(16)
F7 C703 F9 105.9(14)
F8 C703 F9 108.8(17)
F7 C703 S1 112.8(14)
F8 C703 S1 111.7(11)
F9 C703 S1 109.9(13)
F4 C702 F5 107.3(13)
F4 C702 F6 107.4(11)
F5 C702 F6 106.8(12)
F4 C702 S2 111.2(10)
F5 C702 S2 112.3(10)
F6 C702 S2 111.6(10)
C402 C701 C605 119.0(14)
O203 S4 O202 118.9(12)
O203 S4 O201 114.9(15)
O202 S4 O201 109.4(14)
O203 S4 C801 105.7(10)
O202 S4 C801 105.5(9)
O201 S4 C801 100.1(11)
F13 C801 F15 113(2)
F13 C801 F14 110(2)
F15 C801 F14 100.5(17)
F13 C801 S4 114.6(16)
F15 C801 S4 113.6(12)
F14 C801 S4 104.0(18)
Cl2 C802 Cl3 113.6(11)
Cl2 C802 Cl1 111.3(13)
Cl3 C802 Cl1 108.2(13)

loop_
_geom_bond_atom_site_label_1
_geom_bond_atom_site_label_2
_geom_bond_distance
Pt1 N3 1.992(10)
Pt1 N2 2.008(9)
Pt1 C1 2.042(12)
Pt1 N1 2.123(8)
Pt2 C901 2.004(12)
Pt2 N5 2.013(9)
Pt2 N10 2.034(9)
Pt2 N4 2.076(10)
Pt3 N6 2.005(11)
Pt3 C7 2.026(11)
Pt3 N102 2.031(10)
Pt3 N15 2.109(9)
Pt4 C610 1.956(13)
Pt4 N12 2.018(8)
Pt4 N101 2.024(9)
Pt4 N13 2.062(9)
N12 C206 1.359(14)
N12 C201 1.363(14)
N6 C105 1.346(15)
N6 C2 1.356(14)
N5 C403 1.348(14)
N5 C6 1.364(15)
N4 C106 1.344(15)
N4 C3 1.368(15)
N101 C411 1.331(14)
N101 C406 1.345(15)
N13 C402 1.332(15)
N13 C203 1.416(15)
N15 C303 1.340(16)
N15 C14 1.356(16)
C14 C102 1.404(16)
C14 C2 1.450(17)
N2 C302 1.350(14)
N2 C4 1.359(13)
N10 C613 1.312(17)
N10 C606 1.332(16)
N3 C612 1.337(14)
N3 C615 1.361(14)
C8 N1 1.333(14)
C8 C205 1.387(14)
C8 C4 1.484(16)
C6 C108 1.392(16)
C6 C3 1.450(17)
N102 C409 1.307(15)
N102 C408 1.351(15)
C4 C301 1.393(16)
N1 C616 1.318(15)
C3 C704 1.384(17)
C2 C502 1.394(17)
C108 C617 1.383(18)
C107 C104 1.379(17)
C107 C105 1.387(18)
C106 C103 1.389(18)
C104 C502 1.350(18)
C103 C101 1.368(19)
C102 C607 1.359(19)
C101 C704 1.377(19)
C207 C202 1.377(19)
C207 C616 1.386(16)
C206 C204 1.381(16)
C206 C203 1.471(16)
C205 C202 1.373(18)
C204 C614 1.382(18)
C203 C611 1.382(16)
C208 C614 1.353(18)
C208 C201 1.380(16)
C305 C302 1.365(17)
C305 C304 1.400(17)
C304 C301 1.387(16)
C303 C603 1.385(17)
C411 C407 1.391(16)
C410 C617 1.378(18)
C410 C403 1.380(16)
C409 C404 1.397(19)
C408 C405 1.363(18)
C407 C401 1.368(17)
C406 C503 1.372(16)
C405 C501 1.364(19)
C404 C501 1.385(19)
C402 C701 1.365(19)
C401 C503 1.373(17)
S3 O5 1.426(9)
S3 O7 1.426(9)
S3 O4 1.441(9)
S3 C505 1.792(14)
S2 O3 1.426(9)
S2 O8 1.433(8)
S2 O1 1.441(9)
S2 C702 1.802(14)
S1 O101 1.422(10)
S1 O6 1.428(11)
S1 O2 1.431(9)
S1 C703 1.803(18)
F3 C505 1.337(16)
F2 C505 1.331(15)
F1 C505 1.324(15)
F6 C702 1.364(15)
F5 C702 1.343(17)
C621 C602 1.365(18)
C621 C612 1.381(17)
F4 C702 1.336(18)
C620 C615 1.374(17)
C620 C602 1.393(17)
C613 C604 1.364(18)
C611 C605 1.358(19)
C609 C608 1.332(19)
C609 C606 1.381(19)
C608 C604 1.359(19)
C607 C603 1.38(2)
C605 C701 1.37(2)
F9 C703 1.343(18)
F8 C703 1.32(2)
F7 C703 1.30(2)
S4 O203 1.308(12)
S4 O202 1.361(13)
S4 O201 1.399(14)
S4 C801 1.82(2)
F15 C801 1.31(2)
C801 F13 1.17(2)
C801 F14 1.36(3)
Cl1 C802 1.76(2)
Cl2 C802 1.70(2)
Cl3 C802 1.74(2)
